data_7240958
loop_
_publ_author_name
'Vu\<sak, Darko'
'Peji\'c, Jelena'
'Jurkovi\'c, Mia'
'Szalontai, G\'abor'
'Sabolovic, Jasmina'

_publ_section_title
;
 Coordination polymers of paramagnetic bis(leucinato)copper(II)
 diastereomers: experimental and computational study of the
 stereoisomerism and conformations
;
_journal_name_full CrystEngComm
_journal_paper_doi 10.1039/D0CE00585A
_journal_year 2020
_chemical_absolute_configuration ad
_chemical_formula_moiety 'C12 H24 Cu N2 O4'
_chemical_formula_sum 'C12 H24 Cu N2 O4'
_chemical_formula_weight 323.87
_chemical_name_systematic trans-(\m-D-leucinato)(\m-L-leucinato)copper(ii)
_space_group_crystal_system monoclinic
_space_group_IT_number 5
_space_group_name_Hall 'C 2y'
_space_group_name_H-M_alt 'C 1 2 1'
_atom_sites_solution_hydrogens geom
_audit_creation_method SHELXL-2014/7
_audit_update_record
;
2020-03-11 deposited with the CCDC.	2020-07-27 downloaded from the CCDC.
;
_cell_angle_alpha 90
_cell_angle_beta 90.999(9)
_cell_angle_gamma 90
_cell_formula_units_Z 4
_cell_length_a 28.454(2)
_cell_length_b 4.9978(5)
_cell_length_c 9.7968(12)
_cell_measurement_reflns_used 874
_cell_measurement_temperature 100(2)
_cell_measurement_theta_max 24.9270
_cell_measurement_theta_min 2.8000
_cell_volume 1393.0(2)
_computing_cell_refinement 'CrysAlisPro 1.171.39.46 (Rigaku OD, 2018)'
_computing_data_reduction 'CrysAlisPro 1.171.39.46 (Rigaku OD, 2018)'
_computing_molecular_graphics 'MERCURY (C.F. Macrae et al., 2008)'
_computing_publication_material 'SHELXL-2014/7 (Sheldrick, 2014)'
_computing_structure_refinement 'SHELXL-2014/7 (Sheldrick, 2014)'
_computing_structure_solution 'SHELXS-2016/4 (Sheldrick, 2016)'
_diffrn_ambient_temperature 100(2)
_diffrn_measured_fraction_theta_full 0.999
_diffrn_measured_fraction_theta_max 0.999
_diffrn_measurement_device_type 'dectris-CrysAlisPro-abstract goniometer imported dectris images'
_diffrn_measurement_method '\f scans'
_diffrn_radiation_type synchrotron
_diffrn_radiation_wavelength 0.700
_diffrn_reflns_av_R_equivalents 0.1158
_diffrn_reflns_av_unetI/netI 0.1233
_diffrn_reflns_Laue_measured_fraction_full 0.999
_diffrn_reflns_Laue_measured_fraction_max 0.999
_diffrn_reflns_limit_h_max 34
_diffrn_reflns_limit_h_min -34
_diffrn_reflns_limit_k_max 6
_diffrn_reflns_limit_k_min -6
_diffrn_reflns_limit_l_max 11
_diffrn_reflns_limit_l_min -11
_diffrn_reflns_number 8167
_diffrn_reflns_point_group_measured_fraction_full 0.993
_diffrn_reflns_point_group_measured_fraction_max 0.993
_diffrn_reflns_theta_full 24.835
_diffrn_reflns_theta_max 24.995
_diffrn_reflns_theta_min 2.048
_diffrn_source synchrotron
_exptl_absorpt_coefficient_mu 1.519
_exptl_absorpt_correction_T_max 1.00000
_exptl_absorpt_correction_T_min 0.32699
_exptl_absorpt_correction_type multi-scan
_exptl_absorpt_process_details
;
CrysAlisPro 1.171.39.46 (Rigaku Oxford Diffraction, 2018)
Empirical absorption correction using spherical harmonics,
 implemented in SCALE3 ABSPACK scaling algorithm.
;
_exptl_crystal_colour violet
_exptl_crystal_density_diffrn 1.544
_exptl_crystal_description needle
_exptl_crystal_F_000 684
_exptl_crystal_recrystallization_method 'Re-crystallisation from solvent: water/pyridine'
_exptl_crystal_size_max 0.200
_exptl_crystal_size_mid 0.030
_exptl_crystal_size_min 0.020
_refine_diff_density_max 1.474
_refine_diff_density_min -0.586
_refine_diff_density_rms 0.126
_refine_ls_abs_structure_details
;
 Flack x determined using 527 quotients [(I+)-(I-)]/[(I+)+(I-)]
 (Parsons, Flack and Wagner, Acta Cryst. B69 (2013) 249-259).
;
_refine_ls_abs_structure_Flack 0.00(5)
_refine_ls_extinction_method none
_refine_ls_goodness_of_fit_ref 1.002
_refine_ls_hydrogen_treatment constr
_refine_ls_matrix_type full
_refine_ls_number_parameters 170
_refine_ls_number_reflns 2543
_refine_ls_number_restraints 1
_refine_ls_restrained_S_all 1.002
_refine_ls_R_factor_all 0.1216
_refine_ls_R_factor_gt 0.0723
_refine_ls_shift/su_max 0.000
_refine_ls_shift/su_mean 0.000
_refine_ls_structure_factor_coef Fsqd
_refine_ls_weighting_details 'w=1/[\s^2^(Fo^2^)+(0.0976P)^2^] where P=(Fo^2^+2Fc^2^)/3'
_refine_ls_weighting_scheme calc
_refine_ls_wR_factor_gt 0.1641
_refine_ls_wR_factor_ref 0.1934
_reflns_Friedel_coverage 0.770
_reflns_Friedel_fraction_full 0.985
_reflns_Friedel_fraction_max 0.986
_reflns_number_gt 1609
_reflns_number_total 2543
_reflns_threshold_expression 'I > 2\s(I)'
_cod_data_source_file d0ce00585a2.cif
_cod_data_source_block Cu(Leu)2
_cod_original_sg_symbol_H-M 'C 2'
_cod_database_code 7240958
_shelx_shelxl_version_number 2014/7
_shelx_space_group_comment
;
The symmetry employed for this shelxl refinement is uniquely defined
by the following loop, which should always be used as a source of
symmetry information in preference to the above space-group names.
They are only intended as comments.
;
_shelx_estimated_absorpt_t_min 0.751
_shelx_estimated_absorpt_t_max 0.970
_oxdiff_exptl_absorpt_empirical_full_min 0.613
_oxdiff_exptl_absorpt_empirical_full_max 2.312
_oxdiff_exptl_absorpt_empirical_details
;
Empirical correction (ABSPACK) includes:
- Absorption correction using spherical harmonics
- Frame scaling
;

loop_
_space_group_symop_operation_xyz
'x, y, z'
'-x, y, -z'
'x+1/2, y+1/2, z'
'-x+1/2, y+1/2, -z'

loop_
_atom_site_label
_atom_site_type_symbol
_atom_site_fract_x
_atom_site_fract_y
_atom_site_fract_z
_atom_site_U_iso_or_equiv
_atom_site_adp_type
_atom_site_occupancy
_atom_site_site_symmetry_order
_atom_site_calc_flag
_atom_site_refinement_flags_posn
_atom_site_refinement_flags_adp
_atom_site_refinement_flags_occupancy
_atom_site_disorder_assembly
_atom_site_disorder_group
Cu Cu 0.75102(8) 0.8549(10) 0.7452(2) 0.0331(5) Uani 1 1 d . . . . .
O11 O 0.7656(4) 1.061(2) 0.9103(10) 0.031(3) Uani 1 1 d . . . . .
O21 O 0.7341(4) 0.652(2) 0.5833(10) 0.029(3) Uani 1 1 d . . . . .
O12 O 0.8078(4) 1.034(3) 1.1032(11) 0.040(3) Uani 1 1 d . . . . .
O22 O 0.6875(4) 0.658(2) 0.3969(10) 0.032(3) Uani 1 1 d . . . . .
N1 N 0.7975(4) 0.592(3) 0.8188(13) 0.032(3) Uani 1 1 d . . . . .
H1A H 0.7822 0.4484 0.8540 0.038 Uiso 1 1 calc R U . . .
H1B H 0.8162 0.5337 0.7507 0.038 Uiso 1 1 calc R U . . .
N2 N 0.7039(5) 1.112(3) 0.6737(12) 0.034(4) Uani 1 1 d . . . . .
H2A H 0.6871 1.1806 0.7437 0.040 Uiso 1 1 calc R U . . .
H2B H 0.7185 1.2488 0.6307 0.040 Uiso 1 1 calc R U . . .
C21 C 0.6992(6) 0.739(4) 0.5093(19) 0.032(4) Uani 1 1 d . . . . .
C11 C 0.7978(6) 0.951(3) 0.9874(16) 0.030(4) Uani 1 1 d . . . . .
C22 C 0.6719(6) 0.971(4) 0.5764(18) 0.0381(19) Uani 1 1 d . . . . .
H22 H 0.6593 1.0980 0.5056 0.046 Uiso 1 1 calc R U . . .
C12 C 0.8266(6) 0.724(4) 0.9278(18) 0.0381(19) Uani 1 1 d . . . . .
H12 H 0.8319 0.5897 1.0020 0.046 Uiso 1 1 calc R U . . .
C13 C 0.8719(6) 0.812(4) 0.8835(18) 0.045(5) Uani 1 1 d . . . . .
H13B H 0.8832 0.9494 0.9489 0.054 Uiso 1 1 calc R U . . .
H13A H 0.8673 0.9018 0.7943 0.054 Uiso 1 1 calc R U . . .
C23 C 0.6311(5) 0.845(4) 0.6589(13) 0.031(3) Uani 1 1 d . . . . .
H23A H 0.6454 0.7307 0.7308 0.037 Uiso 1 1 calc R U . . .
H23B H 0.6146 0.9926 0.7057 0.037 Uiso 1 1 calc R U . . .
C14 C 0.9105(5) 0.615(4) 0.8676(18) 0.056(4) Uani 1 1 d . . . . .
H14 H 0.8988 0.4712 0.8047 0.068 Uiso 1 1 calc R U . . .
C25 C 0.5686(5) 0.841(4) 0.4788(15) 0.051(4) Uani 1 1 d . . . . .
H25A H 0.5515 0.9877 0.5217 0.076 Uiso 1 1 calc R U . . .
H25B H 0.5463 0.7216 0.4319 0.076 Uiso 1 1 calc R U . . .
H25C H 0.5907 0.9137 0.4126 0.076 Uiso 1 1 calc R U . . .
C16 C 0.9508(6) 0.750(4) 0.7996(19) 0.064(5) Uani 1 1 d . . . . .
H16A H 0.9400 0.8277 0.7128 0.097 Uiso 1 1 calc R U . . .
H16B H 0.9756 0.6184 0.7823 0.097 Uiso 1 1 calc R U . . .
H16C H 0.9633 0.8916 0.8590 0.097 Uiso 1 1 calc R U . . .
C24 C 0.5955(5) 0.686(3) 0.5868(16) 0.049(4) Uani 1 1 d . . . . .
H24 H 0.6119 0.5341 0.5409 0.058 Uiso 1 1 calc R U . . .
C15 C 0.9273(6) 0.479(4) 0.9996(18) 0.061(5) Uani 1 1 d . . . . .
H15A H 0.9515 0.3465 0.9787 0.091 Uiso 1 1 calc R U . . .
H15B H 0.9007 0.3901 1.0427 0.091 Uiso 1 1 calc R U . . .
H15C H 0.9405 0.6140 1.0620 0.091 Uiso 1 1 calc R U . . .
C26 C 0.5614(6) 0.568(3) 0.6871(17) 0.053(4) Uani 1 1 d . . . . .
H26A H 0.5788 0.4768 0.7604 0.079 Uiso 1 1 calc R U . . .
H26B H 0.5407 0.4400 0.6398 0.079 Uiso 1 1 calc R U . . .
H26C H 0.5424 0.7120 0.7260 0.079 Uiso 1 1 calc R U . . .

loop_
_atom_site_aniso_label
_atom_site_aniso_U_11
_atom_site_aniso_U_22
_atom_site_aniso_U_33
_atom_site_aniso_U_23
_atom_site_aniso_U_13
_atom_site_aniso_U_12
Cu 0.0313(7) 0.0299(7) 0.0375(7) -0.0042(7) -0.0163(5) 0.0030(7)
O11 0.038(7) 0.021(6) 0.035(6) 0.001(5) -0.009(5) 0.001(6)
O21 0.035(7) 0.027(7) 0.025(5) -0.001(5) -0.010(5) 0.006(5)
O12 0.042(7) 0.039(8) 0.039(6) -0.006(6) -0.013(5) -0.003(6)
O22 0.038(6) 0.032(7) 0.025(5) -0.002(5) -0.013(4) -0.005(5)
N1 0.026(8) 0.032(9) 0.037(7) 0.001(7) -0.001(6) 0.003(7)
N2 0.037(8) 0.037(9) 0.027(7) -0.004(7) -0.011(6) 0.001(8)
C21 0.019(8) 0.026(10) 0.050(10) -0.009(8) 0.001(8) -0.005(7)
C11 0.030(9) 0.026(10) 0.034(8) 0.009(7) -0.017(7) -0.008(7)
C22 0.030(4) 0.040(4) 0.043(4) -0.003(4) -0.021(4) 0.006(3)
C12 0.030(4) 0.040(4) 0.043(4) -0.003(4) -0.021(4) 0.006(3)
C13 0.044(9) 0.037(12) 0.054(9) 0.018(8) -0.005(7) -0.006(7)
C23 0.035(7) 0.018(7) 0.040(7) 0.013(8) 0.000(5) 0.011(7)
C14 0.037(9) 0.066(11) 0.066(10) -0.021(9) -0.005(8) -0.004(8)
C25 0.041(8) 0.068(11) 0.043(7) -0.014(10) -0.012(6) -0.001(9)
C16 0.049(10) 0.074(12) 0.070(12) 0.000(9) -0.010(9) -0.011(9)
C24 0.036(8) 0.052(10) 0.057(9) -0.035(8) -0.004(7) -0.003(7)
C15 0.063(12) 0.061(11) 0.058(10) 0.003(8) -0.002(9) -0.008(9)
C26 0.045(9) 0.041(8) 0.072(11) 0.001(8) 0.002(8) 0.002(7)

loop_
_atom_type_symbol
_atom_type_description
_atom_type_scat_dispersion_real
_atom_type_scat_dispersion_imag
_atom_type_scat_source
C C 0.0030 0.0020 'International Tables Vol C Tables 4.2.6.8 and 6.1.1.4'
H H 0.0000 0.0000 'International Tables Vol C Tables 4.2.6.8 and 6.1.1.4'
N N 0.0060 0.0030 'International Tables Vol C Tables 4.2.6.8 and 6.1.1.4'
O O 0.0110 0.0060 'International Tables Vol C Tables 4.2.6.8 and 6.1.1.4'
Cu Cu 0.3450 1.2550 'International Tables Vol C Tables 4.2.6.8 and 6.1.1.4'

loop_
_geom_angle_atom_site_label_1
_geom_angle_atom_site_label_2
_geom_angle_atom_site_label_3
_geom_angle
_geom_angle_site_symmetry_1
_geom_angle_site_symmetry_3
_geom_angle_publ_flag
O21 Cu O11 177.9(6) . . ?
O21 Cu N2 83.8(5) . . ?
O11 Cu N2 94.8(6) . . ?
O21 Cu N1 96.0(6) . . ?
O11 Cu N1 85.3(5) . . ?
N2 Cu N1 178.9(8) . . ?
C11 O11 Cu 113.2(11) . . ?
C21 O21 Cu 117.2(11) . . ?
C12 N1 Cu 108.9(11) . . ?
C22 N2 Cu 109.1(12) . . ?
O22 C21 O21 126.2(16) . . ?
O22 C21 C22 120.1(16) . . ?
O21 C21 C22 113.7(15) . . ?
O12 C11 O11 122.6(17) . . ?
O12 C11 C12 119.0(15) . . ?
O11 C11 C12 118.2(14) . . ?
N2 C22 C21 108.6(14) . . ?
N2 C22 C23 108.2(13) . . ?
C21 C22 C23 107.5(15) . . ?
C13 C12 N1 114.1(15) . . ?
C13 C12 C11 112.6(17) . . ?
N1 C12 C11 107.9(13) . . ?
C12 C13 C14 120.0(17) . . ?
C24 C23 C22 119.1(12) . . ?
C16 C14 C13 108.8(16) . . ?
C16 C14 C15 110.3(14) . . ?
C13 C14 C15 115.2(15) . . ?
C23 C24 C25 113.4(14) . . ?
C23 C24 C26 110.2(12) . . ?
C25 C24 C26 109.3(13) . . ?

loop_
_geom_bond_atom_site_label_1
_geom_bond_atom_site_label_2
_geom_bond_distance
_geom_bond_site_symmetry_2
_geom_bond_publ_flag
Cu O21 1.937(11) . ?
Cu O11 1.955(11) . ?
Cu N2 1.975(15) . ?
Cu N1 1.990(14) . ?
O11 C11 1.300(19) . ?
O21 C21 1.30(2) . ?
O12 C11 1.238(19) . ?
O22 C21 1.21(2) . ?
N1 C12 1.49(2) . ?
N2 C22 1.48(2) . ?
C21 C22 1.55(2) . ?
C11 C12 1.52(2) . ?
C22 C23 1.56(2) . ?
C12 C13 1.44(2) . ?
C13 C14 1.48(2) . ?
C23 C24 1.46(2) . ?
C14 C16 1.50(2) . ?
C14 C15 1.53(2) . ?
C25 C24 1.51(2) . ?
C24 C26 1.51(2) . ?
